data_4502121
loop_
_publ_author_name
'Adarsh, N. N.'
'Sahoo, Pathik'
'Dastidar, Parthasarathi'

_publ_section_title
;
 Is a Crystal Engineering Approach Useful in Designing Metallogels? A Case
 Study
;
_journal_issue 11
_journal_name_full 'Crystal Growth &amp; Design'
_journal_page_first 4976
_journal_paper_doi 10.1021/cg101078f
_journal_volume 10
_journal_year 2010
_chemical_formula_sum 'C21 H18 Cu N4 O7'
_chemical_formula_weight 501.93
_chemical_name_systematic
; 
 ? 
;
_space_group_IT_number 14
_symmetry_cell_setting monoclinic
_symmetry_space_group_name_Hall '-P 2yn'
_symmetry_space_group_name_H-M 'P 1 21/n 1'
_atom_sites_solution_hydrogens geom
_atom_sites_solution_primary direct
_atom_sites_solution_secondary difmap
_audit_creation_method SHELXL-97
_cell_angle_alpha 90.00
_cell_angle_beta 92.521(4)
_cell_angle_gamma 90.00
_cell_formula_units_Z 4
_cell_length_a 13.156(4)
_cell_length_b 7.855(2)
_cell_length_c 19.135(5)
_cell_measurement_temperature 298(2)
_cell_volume 1975.5(9)
_computing_cell_refinement 'Bruker Smart Apex'
_computing_data_collection 'Bruker Smart Apex'
_computing_data_reduction saint
_computing_molecular_graphics 'mercury 2.3, platon-97'
_computing_publication_material Shelxtl-97
_computing_structure_refinement 'SHELXL-97 (Sheldrick, 1997)'
_computing_structure_solution 'SHELXS-97 (Sheldrick, 1990)'
_diffrn_ambient_temperature 298(2)
_diffrn_detector_area_resol_mean 3
_diffrn_measured_fraction_theta_full 0.999
_diffrn_measured_fraction_theta_max 0.999
_diffrn_measurement_device_type 'Bruker CCD area detector'
_diffrn_measurement_method 'phi-omega scan'
_diffrn_radiation_monochromator graphite
_diffrn_radiation_source 'fine-focus sealed tube'
_diffrn_radiation_type MoK\a
_diffrn_radiation_wavelength 0.71073
_diffrn_reflns_av_R_equivalents 0.0296
_diffrn_reflns_av_sigmaI/netI 0.0370
_diffrn_reflns_limit_h_max 14
_diffrn_reflns_limit_h_min -15
_diffrn_reflns_limit_k_max 8
_diffrn_reflns_limit_k_min -9
_diffrn_reflns_limit_l_max 22
_diffrn_reflns_limit_l_min -14
_diffrn_reflns_number 9517
_diffrn_reflns_theta_full 24.99
_diffrn_reflns_theta_max 24.99
_diffrn_reflns_theta_min 1.84
_exptl_absorpt_coefficient_mu 1.162
_exptl_absorpt_correction_T_max 0.9128
_exptl_absorpt_correction_T_min 0.7074
_exptl_absorpt_correction_type multi-scan
_exptl_absorpt_process_details sadabs
_exptl_crystal_colour violet
_exptl_crystal_density_diffrn 1.688
_exptl_crystal_density_method 'not measured'
_exptl_crystal_description block
_exptl_crystal_F_000 1028
_exptl_crystal_size_max 0.32
_exptl_crystal_size_mid 0.22
_exptl_crystal_size_min 0.08
_refine_diff_density_max 0.626
_refine_diff_density_min -0.501
_refine_diff_density_rms 0.090
_refine_ls_extinction_method none
_refine_ls_goodness_of_fit_ref 1.053
_refine_ls_hydrogen_treatment constr
_refine_ls_matrix_type full
_refine_ls_number_parameters 298
_refine_ls_number_reflns 3483
_refine_ls_number_restraints 0
_refine_ls_restrained_S_all 1.053
_refine_ls_R_factor_all 0.0608
_refine_ls_R_factor_gt 0.0498
_refine_ls_shift/su_max 0.001
_refine_ls_shift/su_mean 0.000
_refine_ls_structure_factor_coef Fsqd
_refine_ls_weighting_details 'calc w=1/[\s^2^(Fo^2^)+(0.0808P)^2^+1.5815P] where P=(Fo^2^+2Fc^2^)/3'
_refine_ls_weighting_scheme calc
_refine_ls_wR_factor_gt 0.1322
_refine_ls_wR_factor_ref 0.1388
_reflns_number_gt 2876
_reflns_number_total 3483
_reflns_threshold_expression >2sigma(I)
_cod_data_source_file cg101078f_si_002.cif
_cod_data_source_block 2
_cod_original_sg_symbol_H-M P2(1)/n
_cod_database_code 4502121

loop_
_symmetry_equiv_pos_as_xyz
'x, y, z'
'-x+1/2, y+1/2, -z+1/2'
'-x, -y, -z'
'x-1/2, -y-1/2, z-1/2'

loop_
_atom_site_label
_atom_site_type_symbol
_atom_site_fract_x
_atom_site_fract_y
_atom_site_fract_z
_atom_site_U_iso_or_equiv
_atom_site_adp_type
_atom_site_occupancy
_atom_site_symmetry_multiplicity
_atom_site_calc_flag
_atom_site_refinement_flags
Cu1 Cu 0.61849(3) 0.24614(6) 0.82564(2) 0.02970(19) Uani 1 1 d .
N7 N 0.5383(2) 0.2230(4) 0.55071(15) 0.0268(7) Uani 1 1 d .
H7 H 0.4968 0.2394 0.5154 0.032 Uiso 1 1 calc R
O31 O 0.71168(19) 0.2079(4) 0.90620(13) 0.0341(6) Uani 1 1 d .
N1 N 0.5234(2) 0.2799(4) 0.74113(15) 0.0257(7) Uani 1 1 d .
C5 C 0.5062(3) 0.2764(4) 0.61648(18) 0.0238(7) Uani 1 1 d .
C6 C 0.5543(3) 0.2246(4) 0.67944(18) 0.0271(8) Uani 1 1 d .
H6 H 0.6091 0.1499 0.6785 0.032 Uiso 1 1 calc R
O25 O 0.72543(19) 0.3201(4) 0.76836(13) 0.0386(7) Uani 1 1 d .
C29 C 0.8070(3) 0.1769(5) 0.90283(18) 0.0304(8) Uani 1 1 d .
O30 O 0.8630(2) 0.1625(4) 0.95584(13) 0.0453(7) Uani 1 1 d .
C3 C 0.3906(3) 0.4356(5) 0.68316(18) 0.0319(9) Uani 1 1 d .
H3 H 0.3339 0.5056 0.6858 0.038 Uiso 1 1 calc R
C4 C 0.4238(2) 0.3844(5) 0.61872(18) 0.0282(8) Uani 1 1 d .
H4 H 0.3909 0.4224 0.5776 0.034 Uiso 1 1 calc R
O9 O 0.6915(2) 0.1159(5) 0.58427(14) 0.0658(11) Uani 1 1 d .
O27 O 0.8845(2) 0.3428(5) 0.73908(15) 0.0579(9) Uani 1 1 d .
C26 C 0.8198(3) 0.2826(5) 0.77637(19) 0.0344(9) Uani 1 1 d .
C11 C 0.5935(3) 0.1680(5) 0.40576(19) 0.0363(9) Uani 1 1 d .
H11 H 0.5418 0.2467 0.4118 0.044 Uiso 1 1 calc R
C8 C 0.6280(3) 0.1485(5) 0.53786(18) 0.0325(9) Uani 1 1 d .
C10 C 0.6465(3) 0.1000(4) 0.46404(17) 0.0266(8) Uani 1 1 d .
C28 C 0.8485(3) 0.1509(6) 0.8308(2) 0.0407(10) Uani 1 1 d .
H28A H 0.9222 0.1468 0.8358 0.049 Uiso 1 1 calc R
H28B H 0.8256 0.0407 0.8134 0.049 Uiso 1 1 calc R
C2 C 0.4422(2) 0.3819(5) 0.74323(18) 0.0275(8) Uani 1 1 d .
H2 H 0.4201 0.4174 0.7864 0.033 Uiso 1 1 calc R
C12 C 0.6174(3) 0.1187(5) 0.33887(19) 0.0379(9) Uani 1 1 d .
H12 H 0.5822 0.1651 0.3002 0.045 Uiso 1 1 calc R
O32 O 0.6081(2) 0.5559(4) 0.85872(14) 0.0422(7) Uani 1 1 d .
C15 C 0.7210(3) -0.0206(5) 0.45415(17) 0.0271(8) Uani 1 1 d .
H15 H 0.7561 -0.0676 0.4928 0.033 Uiso 1 1 calc R
C14 C 0.7442(3) -0.0724(4) 0.38749(17) 0.0267(8) Uani 1 1 d .
C13 C 0.6931(3) 0.0011(5) 0.32990(18) 0.0330(9) Uani 1 1 d .
H13 H 0.7103 -0.0295 0.2850 0.040 Uiso 1 1 calc R
N18 N 0.8286(2) -0.3275(4) 0.42841(15) 0.0333(7) Uani 1 1 d .
H18 H 0.7996 -0.3011 0.4663 0.040 Uiso 1 1 calc R
C16 C 0.8166(3) -0.2150(5) 0.37453(19) 0.0296(8) Uani 1 1 d .
C19 C 0.8830(2) -0.4824(5) 0.42940(17) 0.0259(8) Uani 1 1 d .
C24 C 0.8661(3) -0.5926(5) 0.48429(19) 0.0318(8) Uani 1 1 d .
H24 H 0.8195 -0.5644 0.5175 0.038 Uiso 1 1 calc R
C23 C 0.9185(3) -0.7434(5) 0.4894(2) 0.0386(10) Uani 1 1 d .
H23 H 0.9074 -0.8188 0.5257 0.046 Uiso 1 1 calc R
C22 C 0.9878(3) -0.7811(5) 0.4398(2) 0.0349(9) Uani 1 1 d .
H22 H 1.0238 -0.8828 0.4435 0.042 Uiso 1 1 calc R
O17 O 0.8575(2) -0.2312(4) 0.31933(15) 0.0466(8) Uani 1 1 d .
N21 N 1.0048(2) -0.6775(4) 0.38713(15) 0.0289(7) Uani 1 1 d .
C20 C 0.9539(3) -0.5285(5) 0.38113(18) 0.0299(8) Uani 1 1 d .
H20 H 0.9665 -0.4558 0.3442 0.036 Uiso 1 1 calc R

loop_
_atom_site_aniso_label
_atom_site_aniso_U_11
_atom_site_aniso_U_22
_atom_site_aniso_U_33
_atom_site_aniso_U_23
_atom_site_aniso_U_13
_atom_site_aniso_U_12
Cu1 0.0229(3) 0.0464(3) 0.0197(3) 0.00569(18) 0.00090(18) -0.00355(19)
N7 0.0262(15) 0.0359(18) 0.0178(15) -0.0031(12) -0.0029(12) 0.0066(12)
O31 0.0291(14) 0.0542(17) 0.0189(13) 0.0030(11) -0.0009(10) -0.0019(12)
N1 0.0254(15) 0.0313(17) 0.0203(15) 0.0007(12) 0.0005(12) 0.0007(12)
C5 0.0248(18) 0.0254(19) 0.0211(18) -0.0024(13) 0.0009(14) 0.0004(14)
C6 0.0247(18) 0.031(2) 0.0258(19) -0.0013(14) -0.0015(14) 0.0060(14)
O25 0.0263(14) 0.0613(18) 0.0287(14) 0.0130(13) 0.0059(10) -0.0002(13)
C29 0.030(2) 0.034(2) 0.027(2) -0.0019(16) -0.0037(15) -0.0015(16)
O30 0.0419(16) 0.067(2) 0.0260(15) -0.0007(13) -0.0109(12) 0.0048(15)
C3 0.0272(19) 0.036(2) 0.032(2) -0.0045(16) 0.0014(15) 0.0087(16)
C4 0.0240(18) 0.036(2) 0.0239(19) 0.0012(15) -0.0045(14) 0.0029(15)
O9 0.0481(18) 0.122(3) 0.0261(16) -0.0172(17) -0.0082(14) 0.046(2)
O27 0.0346(16) 0.102(3) 0.0379(17) -0.0035(17) 0.0144(13) -0.0178(17)
C26 0.028(2) 0.050(2) 0.025(2) -0.0133(17) 0.0023(16) -0.0053(17)
C11 0.044(2) 0.039(2) 0.0260(19) 0.0035(17) 0.0062(17) 0.0130(18)
C8 0.035(2) 0.040(2) 0.0220(19) -0.0048(16) -0.0027(16) 0.0071(17)
C10 0.0304(18) 0.0285(19) 0.0212(18) -0.0016(14) 0.0042(14) 0.0016(15)
C28 0.031(2) 0.058(3) 0.033(2) -0.0116(19) -0.0005(16) 0.0064(19)
C2 0.0255(18) 0.037(2) 0.0209(18) -0.0033(15) 0.0044(14) 0.0013(15)
C12 0.054(2) 0.040(2) 0.0196(18) 0.0080(16) 0.0011(17) 0.0097(19)
O32 0.0459(16) 0.0475(17) 0.0339(15) -0.0054(13) 0.0093(12) -0.0084(13)
C15 0.0267(18) 0.033(2) 0.0211(17) 0.0019(15) 0.0004(14) 0.0039(15)
C14 0.0260(18) 0.0280(19) 0.0267(19) 0.0004(15) 0.0062(14) -0.0009(15)
C13 0.043(2) 0.036(2) 0.0215(18) 0.0019(15) 0.0104(16) 0.0008(17)
N18 0.0363(17) 0.0406(19) 0.0239(16) 0.0041(14) 0.0136(13) 0.0144(15)
C16 0.0287(19) 0.033(2) 0.027(2) -0.0010(15) 0.0036(15) 0.0023(15)
C19 0.0225(17) 0.033(2) 0.0223(18) -0.0030(15) 0.0030(14) 0.0027(14)
C24 0.0311(19) 0.038(2) 0.0277(19) -0.0013(16) 0.0106(15) 0.0018(16)
C23 0.049(3) 0.035(2) 0.033(2) 0.0070(16) 0.0145(19) 0.0038(18)
C22 0.041(2) 0.036(2) 0.029(2) 0.0016(17) 0.0063(17) 0.0100(17)
O17 0.064(2) 0.0485(18) 0.0294(16) 0.0063(12) 0.0227(14) 0.0209(14)
N21 0.0259(15) 0.0398(18) 0.0210(15) -0.0058(13) 0.0008(12) 0.0061(14)
C20 0.0305(19) 0.037(2) 0.0228(18) 0.0012(15) 0.0033(15) 0.0059(16)

loop_
_atom_type_symbol
_atom_type_description
_atom_type_scat_dispersion_real
_atom_type_scat_dispersion_imag
_atom_type_scat_source
C C 0.0033 0.0016 'International Tables Vol C Tables 4.2.6.8 and 6.1.1.4'
H H 0.0000 0.0000 'International Tables Vol C Tables 4.2.6.8 and 6.1.1.4'
N N 0.0061 0.0033 'International Tables Vol C Tables 4.2.6.8 and 6.1.1.4'
O O 0.0106 0.0060 'International Tables Vol C Tables 4.2.6.8 and 6.1.1.4'
Cu Cu 0.3201 1.2651 'International Tables Vol C Tables 4.2.6.8 and 6.1.1.4'

loop_
_geom_angle_atom_site_label_1
_geom_angle_atom_site_label_2
_geom_angle_atom_site_label_3
_geom_angle
_geom_angle_site_symmetry_1
_geom_angle_site_symmetry_3
O25 Cu1 O31 92.69(11) . .
O25 Cu1 N21 177.80(13) . 4_556
O31 Cu1 N21 87.39(11) . 4_556
O25 Cu1 N1 86.93(11) . .
O31 Cu1 N1 178.48(11) . .
N21 Cu1 N1 93.04(12) 4_556 .
C8 N7 C5 126.2(3) . .
C8 N7 H7 116.9 . .
C5 N7 H7 116.9 . .
C29 O31 Cu1 124.9(2) . .
C2 N1 C6 119.7(3) . .
C2 N1 Cu1 121.5(2) . .
C6 N1 Cu1 117.6(2) . .
C4 C5 C6 118.6(3) . .
C4 C5 N7 118.6(3) . .
C6 C5 N7 122.8(3) . .
N1 C6 C5 121.5(3) . .
N1 C6 H6 119.2 . .
C5 C6 H6 119.2 . .
C26 O25 Cu1 126.6(3) . .
O30 C29 O31 121.7(3) . .
O30 C29 C28 120.6(3) . .
O31 C29 C28 117.6(3) . .
C2 C3 C4 119.4(3) . .
C2 C3 H3 120.3 . .
C4 C3 H3 120.3 . .
C5 C4 C3 119.0(3) . .
C5 C4 H4 120.5 . .
C3 C4 H4 120.5 . .
O27 C26 O25 122.4(4) . .
O27 C26 C28 120.4(4) . .
O25 C26 C28 117.1(3) . .
C12 C11 C10 120.4(3) . .
C12 C11 H11 119.8 . .
C10 C11 H11 119.8 . .
O9 C8 N7 122.3(3) . .
O9 C8 C10 120.0(3) . .
N7 C8 C10 117.6(3) . .
C15 C10 C11 119.0(3) . .
C15 C10 C8 116.8(3) . .
C11 C10 C8 124.2(3) . .
C26 C28 C29 116.5(3) . .
C26 C28 H28A 108.2 . .
C29 C28 H28A 108.2 . .
C26 C28 H28B 108.2 . .
C29 C28 H28B 108.2 . .
H28A C28 H28B 107.3 . .
N1 C2 C3 121.6(3) . .
N1 C2 H2 119.2 . .
C3 C2 H2 119.2 . .
C13 C12 C11 119.8(3) . .
C13 C12 H12 120.1 . .
C11 C12 H12 120.1 . .
C10 C15 C14 120.9(3) . .
C10 C15 H15 119.6 . .
C14 C15 H15 119.6 . .
C15 C14 C13 119.3(3) . .
C15 C14 C16 122.6(3) . .
C13 C14 C16 117.9(3) . .
C12 C13 C14 120.5(3) . .
C12 C13 H13 119.7 . .
C14 C13 H13 119.7 . .
C16 N18 C19 127.7(3) . .
C16 N18 H18 116.2 . .
C19 N18 H18 116.2 . .
O17 C16 N18 123.4(3) . .
O17 C16 C14 122.1(3) . .
N18 C16 C14 114.4(3) . .
C24 C19 C20 118.4(3) . .
C24 C19 N18 116.8(3) . .
C20 C19 N18 124.8(3) . .
C23 C24 C19 119.7(3) . .
C23 C24 H24 120.1 . .
C19 C24 H24 120.1 . .
C24 C23 C22 118.9(4) . .
C24 C23 H23 120.6 . .
C22 C23 H23 120.6 . .
N21 C22 C23 122.1(4) . .
N21 C22 H22 118.9 . .
C23 C22 H22 118.9 . .
C22 N21 C20 119.9(3) . .
C22 N21 Cu1 115.8(3) . 4_655
C20 N21 Cu1 124.0(2) . 4_655
N21 C20 C19 120.9(3) . .
N21 C20 H20 119.5 . .
C19 C20 H20 119.5 . .

loop_
_geom_bond_atom_site_label_1
_geom_bond_atom_site_label_2
_geom_bond_distance
_geom_bond_site_symmetry_2
Cu1 O25 1.912(2) .
Cu1 O31 1.950(3) .
Cu1 N21 2.017(3) 4_556
Cu1 N1 2.018(3) .
N7 C8 1.349(5) .
N7 C5 1.409(4) .
N7 H7 0.8600 .
O31 C29 1.282(4) .
N1 C2 1.338(4) .
N1 C6 1.338(5) .
C5 C4 1.380(5) .
C5 C6 1.396(5) .
C6 H6 0.9300 .
O25 C26 1.278(5) .
C29 O30 1.232(4) .
C29 C28 1.519(5) .
C3 C2 1.375(5) .
C3 C4 1.386(5) .
C3 H3 0.9300 .
C4 H4 0.9300 .
O9 C8 1.219(4) .
O27 C26 1.230(5) .
C26 C28 1.504(6) .
C11 C12 1.386(5) .
C11 C10 1.395(5) .
C11 H11 0.9300 .
C8 C10 1.493(5) .
C10 C15 1.383(5) .
C28 H28A 0.9700 .
C28 H28B 0.9700 .
C2 H2 0.9300 .
C12 C13 1.375(5) .
C12 H12 0.9300 .
C15 C14 1.385(5) .
C15 H15 0.9300 .
C14 C13 1.391(5) .
C14 C16 1.498(5) .
C13 H13 0.9300 .
N18 C16 1.362(5) .
N18 C19 1.411(5) .
N18 H18 0.8600 .
C16 O17 1.213(4) .
C19 C24 1.386(5) .
C19 C20 1.389(5) .
C24 C23 1.372(5) .
C24 H24 0.9300 .
C23 C22 1.376(5) .
C23 H23 0.9300 .
C22 N21 1.322(5) .
C22 H22 0.9300 .
N21 C20 1.350(5) .
N21 Cu1 2.017(3) 4_655
C20 H20 0.9300 .

loop_
_geom_hbond_atom_site_label_D
_geom_hbond_atom_site_label_H
_geom_hbond_atom_site_label_A
_geom_hbond_distance_DH
_geom_hbond_distance_HA
_geom_hbond_distance_DA
_geom_hbond_angle_DHA
_geom_hbond_site_symmetry_A
N7 H7 O30 0.86 2.19 3.010(4) 158.2 4_565
N18 H18 O31 0.86 2.45 3.244(4) 153.5 2_646
